data_7121385
loop_
_publ_author_name
'Liu, Ce'
'Liang, Yujie'
'Zheng, Nian'
'Zhang, Bo-Sheng'
'Feng, Yuan'
'Bi, Siwei'
'Liang, Yong-Min'

_publ_section_title
;
 Synthesis of indolines via a palladium/norbornene-catalyzed reaction of
 aziridines with aryl iodides.
;
_journal_issue 27
_journal_name_full 'Chemical communications (Cambridge, England)'
_journal_page_first 3407
_journal_page_last 3410
_journal_paper_doi 10.1039/C8CC01062E
_journal_volume 54
_journal_year 2018
_chemical_absolute_configuration ad
_chemical_formula_moiety 'C24 H18 Br N O2 S'
_chemical_formula_sum 'C24 H18 Br N O2 S'
_chemical_formula_weight 464.36
_chemical_name_systematic (R)-1-((4-bromophenyl)sulfonyl)-2-phenyl-2,3-dihydro-1H-benzo[g]indole
_space_group_crystal_system monoclinic
_space_group_IT_number 4
_space_group_name_Hall 'P 2yb'
_space_group_name_H-M_alt 'P 1 21 1'
_symmetry_space_group_name_Hall 'P 2yb'
_symmetry_space_group_name_H-M 'P 1 21 1'
_atom_sites_solution_hydrogens geom
_atom_sites_solution_primary direct
_atom_sites_solution_secondary difmap
_audit_creation_date 2017-05-05
_audit_creation_method
;
Olex2 1.2
(compiled 2017.03.28 svn.r3405 for OlexSys, GUI svn.r5335)
;
_audit_update_record
;
2018-01-09 deposited with the CCDC.
2018-03-12 downloaded from the CCDC.
;
_cell_angle_alpha 90.00
_cell_angle_beta 108.605(9)
_cell_angle_gamma 90.00
_cell_formula_units_Z 2
_cell_length_a 11.2737(10)
_cell_length_b 8.0033(8)
_cell_length_c 11.9357(10)
_cell_measurement_reflns_used 807
_cell_measurement_temperature 289.50(10)
_cell_measurement_theta_max 24.9940
_cell_measurement_theta_min 3.8060
_cell_volume 1020.64(17)
_computing_cell_refinement
;
CrysAlisPro, Agilent Technologies,
Version 1.171.36.28 (release 01-02-2013 CrysAlis171 .NET)
(compiled Feb  1 2013,16:14:44)
;
_computing_data_collection
;
CrysAlisPro, Agilent Technologies,
Version 1.171.36.28 (release 01-02-2013 CrysAlis171 .NET)
(compiled Feb  1 2013,16:14:44)
;
_computing_data_reduction
;
CrysAlisPro, Agilent Technologies,
Version 1.171.36.28 (release 01-02-2013 CrysAlis171 .NET)
(compiled Feb  1 2013,16:14:44)
;
_computing_molecular_graphics 'Olex2 (Dolomanov et al., 2009)'
_computing_publication_material 'Olex2 (Dolomanov et al., 2009)'
_computing_structure_refinement 'ShelXL (Sheldrick, 2015)'
_computing_structure_solution 'ShelXS (Sheldrick, 2008)'
_diffrn_ambient_temperature 289.50(10)
_diffrn_detector_area_resol_mean 16.0733
_diffrn_measured_fraction_theta_full 0.996
_diffrn_measured_fraction_theta_max 0.996
_diffrn_measurement_details
;
#__ type_ start__ end____ width___ exp.time_
  1 omega  -97.00  -58.00   1.5000    8.0000
omega____ theta____ kappa____ phi______ frames
    -      -19.5055  178.0000   90.0000 26

#__ type_ start__ end____ width___ exp.time_
  2 omega    8.00   66.50   1.5000    8.0000
omega____ theta____ kappa____ phi______ frames
    -       22.7867  -99.0000  -90.0000 39

#__ type_ start__ end____ width___ exp.time_
  3 omega  -34.00   86.00   1.5000    8.0000
omega____ theta____ kappa____ phi______ frames
    -       22.7867    0.0000   90.0000 80
;
_diffrn_measurement_device_type 'SuperNova, Dual, Cu at zero, Eos'
_diffrn_measurement_method '\w scans'
_diffrn_orient_matrix_UB_11 0.0535642000
_diffrn_orient_matrix_UB_12 -0.0521785000
_diffrn_orient_matrix_UB_13 0.0139267000
_diffrn_orient_matrix_UB_21 -0.0387964000
_diffrn_orient_matrix_UB_22 -0.0716321000
_diffrn_orient_matrix_UB_23 -0.0069876000
_diffrn_orient_matrix_UB_31 -0.0052445000
_diffrn_orient_matrix_UB_32 -0.0038427000
_diffrn_orient_matrix_UB_33 -0.0607621000
_diffrn_radiation_monochromator mirror
_diffrn_radiation_type MoK\a
_diffrn_radiation_wavelength 0.71073
_diffrn_reflns_av_R_equivalents 0.0330
_diffrn_reflns_av_unetI/netI 0.0678
_diffrn_reflns_limit_h_max 12
_diffrn_reflns_limit_h_min -13
_diffrn_reflns_limit_k_max 9
_diffrn_reflns_limit_k_min -4
_diffrn_reflns_limit_l_max 9
_diffrn_reflns_limit_l_min -14
_diffrn_reflns_number 3728
_diffrn_reflns_theta_full 26.02
_diffrn_reflns_theta_max 26.02
_diffrn_reflns_theta_min 3.34
_diffrn_source 'SuperNova (Mo) X-ray Source'
_exptl_absorpt_coefficient_mu 2.137
_exptl_absorpt_correction_T_max 1.00000
_exptl_absorpt_correction_T_min 0.77847
_exptl_absorpt_correction_type multi-scan
_exptl_absorpt_process_details
;
CrysAlisPro, Agilent Technologies,
Version 1.171.36.28 (release 01-02-2013 CrysAlis171 .NET)
(compiled Feb  1 2013,16:14:44)
Empirical absorption correction using spherical harmonics,
 implemented in SCALE3 ABSPACK scaling algorithm.
;
_exptl_crystal_colour 'clear light colourless'
_exptl_crystal_colour_lustre clear
_exptl_crystal_colour_modifier light
_exptl_crystal_colour_primary colourless
_exptl_crystal_density_diffrn 1.511
_exptl_crystal_density_method 'not measured'
_exptl_crystal_description block
_exptl_crystal_F_000 472
_exptl_crystal_size_max 0.21
_exptl_crystal_size_mid 0.15
_exptl_crystal_size_min 0.14
_refine_diff_density_max 0.293
_refine_diff_density_min -0.353
_refine_diff_density_rms 0.066
_refine_ls_abs_structure_details 'Flack H D (1983), Acta Cryst. A39, 876-881'
_refine_ls_abs_structure_Flack -0.009(13)
_refine_ls_extinction_method none
_refine_ls_goodness_of_fit_ref 1.065
_refine_ls_hydrogen_treatment constr
_refine_ls_matrix_type full
_refine_ls_number_parameters 262
_refine_ls_number_reflns 2564
_refine_ls_number_restraints 1
_refine_ls_restrained_S_all 1.065
_refine_ls_R_factor_all 0.0763
_refine_ls_R_factor_gt 0.0494
_refine_ls_shift/su_max 0.000
_refine_ls_shift/su_mean 0.000
_refine_ls_structure_factor_coef Fsqd
_refine_ls_weighting_details 'calc w=1/[\s^2^(Fo^2^)+(0.0305P)^2^+0.0412P] where P=(Fo^2^+2Fc^2^)/3'
_refine_ls_weighting_scheme calc
_refine_ls_wR_factor_gt 0.0838
_refine_ls_wR_factor_ref 0.0963
_reflns_number_gt 1913
_reflns_number_total 2564
_reflns_threshold_expression >2sigma(I)
_cod_data_source_file c8cc01062e2.cif
_cod_data_source_block liuc_547_2
_cod_depositor_comments 'Adding full bibliography for 7121384--7121390.cif.'
_cod_original_cell_volume 1020.64(16)
_cod_database_code 7121385
_reflns_odcompleteness_completeness 99.60
_reflns_odcompleteness_iscentric 1
_reflns_odcompleteness_theta 26.32
_olex2_refinement_description
;
1. Fixed Uiso
 At 1.2 times of:
  All C(H) groups, All C(H,H) groups
2.a Ternary CH refined with riding coordinates:
 C12(H12)
2.b Secondary CH2 refined with riding coordinates:
 C11(H11A,H11B)
2.c Aromatic/amide H refined with riding coordinates:
 C3(H3), C4(H4), C5(H5), C6(H6), C8(H8), C9(H9), C14(H14), C15(H15), C16(H16),
 C17(H17), C18(H18), C20(H20), C21(H21), C23(H23), C24(H24)
;
_olex2_date_sample_data_collection 2017-05-03
_olex2_submission_special_instructions 'No special instructions were received'

loop_
_space_group_symop_id
_space_group_symop_operation_xyz
1 'x, y, z'
2 '-x, y+1/2, -z'

loop_
_atom_site_label
_atom_site_type_symbol
_atom_site_fract_x
_atom_site_fract_y
_atom_site_fract_z
_atom_site_U_iso_or_equiv
_atom_site_adp_type
_atom_site_occupancy
_atom_site_calc_flag
_atom_site_refinement_flags_posn
Br1 Br -0.49918(6) -0.06759(13) -0.15593(6) 0.0735(3) Uani 1 d .
S1 S -0.86848(14) -0.6671(2) -0.39326(11) 0.0380(4) Uani 1 d .
O1 O -0.7998(4) -0.8201(6) -0.3666(3) 0.0487(13) Uani 1 d .
O2 O -0.9358(4) -0.6272(6) -0.5137(3) 0.0507(14) Uani 1 d .
N1 N -0.9743(4) -0.6699(7) -0.3230(3) 0.0340(11) Uani 1 d .
C1 C -0.9251(5) -0.6687(9) -0.1945(4) 0.0315(13) Uani 1 d .
C2 C -0.8687(5) -0.8019(8) -0.1214(4) 0.0345(15) Uani 1 d .
C3 C -0.8556(5) -0.9661(9) -0.1596(5) 0.0406(16) Uani 1 d .
H3 H -0.8862 -0.9914 -0.2397 0.049 Uiso 1 calc R
C4 C -0.7991(5) -1.0872(11) -0.0812(5) 0.0504(18) Uani 1 d .
H4 H -0.7946 -1.1950 -0.1086 0.061 Uiso 1 calc R
C5 C -0.7478(6) -1.0544(13) 0.0393(5) 0.0602(19) Uani 1 d .
H5 H -0.7062 -1.1379 0.0913 0.072 Uiso 1 calc R
C6 C -0.7594(6) -0.8986(11) 0.0797(5) 0.054(2) Uani 1 d .
H6 H -0.7253 -0.8769 0.1602 0.065 Uiso 1 calc R
C7 C -0.8219(5) -0.7675(10) 0.0032(5) 0.0416(16) Uani 1 d .
C8 C -0.8425(5) -0.6110(10) 0.0457(5) 0.047(2) Uani 1 d .
H8 H -0.8112 -0.5899 0.1265 0.057 Uiso 1 calc R
C9 C -0.9077(5) -0.4872(9) -0.0288(5) 0.0451(17) Uani 1 d .
H9 H -0.9244 -0.3858 0.0012 0.054 Uiso 1 calc R
C10 C -0.9490(5) -0.5180(8) -0.1525(4) 0.0350(16) Uani 1 d .
C11 C -1.0221(5) -0.4045(8) -0.2510(4) 0.0419(16) Uani 1 d .
H11A H -0.9691 -0.3201 -0.2690 0.050 Uiso 1 calc R
H11B H -1.0909 -0.3507 -0.2329 0.050 Uiso 1 calc R
C12 C -1.0694(5) -0.5335(9) -0.3530(4) 0.0395(16) Uani 1 d .
H12 H -1.0720 -0.4817 -0.4282 0.047 Uiso 1 calc R
C13 C -1.1981(5) -0.6002(9) -0.3614(4) 0.0374(17) Uani 1 d .
C14 C -1.2183(6) -0.7631(11) -0.3329(5) 0.0506(19) Uani 1 d .
H14 H -1.1523 -0.8386 -0.3100 0.061 Uiso 1 calc R
C15 C -1.3372(7) -0.8122(11) -0.3387(5) 0.065(2) Uani 1 d .
H15 H -1.3497 -0.9214 -0.3182 0.077 Uiso 1 calc R
C16 C -1.4369(6) -0.7074(13) -0.3732(6) 0.067(3) Uani 1 d .
H16 H -1.5163 -0.7438 -0.3769 0.081 Uiso 1 calc R
C17 C -1.4172(6) -0.5447(14) -0.4030(5) 0.061(2) Uani 1 d .
H17 H -1.4841 -0.4705 -0.4270 0.073 Uiso 1 calc R
C18 C -1.2997(5) -0.4926(10) -0.3971(4) 0.054(2) Uani 1 d .
H18 H -1.2877 -0.3832 -0.4173 0.065 Uiso 1 calc R
C19 C -0.7644(5) -0.5025(8) -0.3317(4) 0.0332(16) Uani 1 d .
C20 C -0.6646(5) -0.5320(10) -0.2274(4) 0.0455(18) Uani 1 d .
H20 H -0.6516 -0.6377 -0.1934 0.055 Uiso 1 calc R
C21 C -0.5862(6) -0.4014(10) -0.1765(5) 0.0501(19) Uani 1 d .
H21 H -0.5203 -0.4172 -0.1068 0.060 Uiso 1 calc R
C22 C -0.6068(5) -0.2488(10) -0.2297(5) 0.0440(17) Uani 1 d .
C23 C -0.7020(5) -0.2163(9) -0.3322(5) 0.0425(17) Uani 1 d .
H23 H -0.7136 -0.1105 -0.3662 0.051 Uiso 1 calc R
C24 C -0.7801(6) -0.3482(9) -0.3825(5) 0.0386(16) Uani 1 d .
H24 H -0.8449 -0.3311 -0.4528 0.046 Uiso 1 calc R

loop_
_atom_site_aniso_label
_atom_site_aniso_U_11
_atom_site_aniso_U_22
_atom_site_aniso_U_33
_atom_site_aniso_U_23
_atom_site_aniso_U_13
_atom_site_aniso_U_12
Br1 0.0552(4) 0.0724(6) 0.0887(5) -0.0125(5) 0.0173(3) -0.0231(5)
S1 0.0475(9) 0.0376(10) 0.0332(7) -0.0042(8) 0.0186(6) -0.0034(9)
O1 0.070(3) 0.031(3) 0.056(3) -0.003(2) 0.036(2) 0.012(3)
O2 0.064(3) 0.065(4) 0.0237(17) -0.002(2) 0.0134(16) -0.008(3)
N1 0.035(2) 0.039(3) 0.027(2) -0.002(2) 0.0084(18) 0.000(3)
C1 0.033(3) 0.036(4) 0.027(3) -0.001(3) 0.013(2) -0.005(3)
C2 0.032(3) 0.040(4) 0.032(3) 0.002(3) 0.012(2) -0.002(3)
C3 0.044(3) 0.044(4) 0.037(3) 0.004(3) 0.017(3) -0.006(4)
C4 0.052(4) 0.046(5) 0.056(4) 0.016(4) 0.022(3) -0.004(4)
C5 0.057(4) 0.066(5) 0.053(4) 0.030(5) 0.012(3) 0.007(6)
C6 0.040(4) 0.088(7) 0.032(3) 0.012(4) 0.008(3) -0.001(4)
C7 0.034(3) 0.054(5) 0.036(3) 0.005(3) 0.010(2) -0.009(4)
C8 0.045(3) 0.068(6) 0.030(3) -0.007(3) 0.013(2) -0.010(4)
C9 0.050(4) 0.052(5) 0.040(3) -0.017(3) 0.024(3) -0.006(4)
C10 0.030(3) 0.043(5) 0.034(3) -0.003(3) 0.013(2) -0.006(3)
C11 0.039(4) 0.039(4) 0.047(3) 0.001(3) 0.012(3) 0.000(3)
C12 0.045(3) 0.043(5) 0.032(3) 0.007(3) 0.013(2) 0.003(4)
C13 0.036(3) 0.050(5) 0.023(3) 0.001(3) 0.005(2) 0.001(3)
C14 0.044(4) 0.062(6) 0.042(3) 0.004(4) 0.008(3) -0.002(4)
C15 0.058(5) 0.072(7) 0.060(4) 0.005(4) 0.014(4) -0.021(5)
C16 0.036(4) 0.110(9) 0.051(4) -0.010(5) 0.007(3) -0.010(5)
C17 0.046(4) 0.082(7) 0.050(4) -0.004(5) 0.010(3) 0.013(5)
C18 0.046(4) 0.078(6) 0.034(3) -0.002(4) 0.007(3) -0.001(4)
C19 0.030(3) 0.047(5) 0.027(3) -0.003(3) 0.015(2) 0.005(3)
C20 0.038(3) 0.052(6) 0.044(3) 0.018(4) 0.009(2) 0.005(4)
C21 0.036(4) 0.062(6) 0.048(4) 0.017(4) 0.007(3) 0.004(4)
C22 0.023(3) 0.054(5) 0.054(4) -0.001(4) 0.012(3) -0.005(4)
C23 0.045(4) 0.036(5) 0.047(3) 0.010(3) 0.015(3) -0.003(4)
C24 0.040(4) 0.044(5) 0.029(3) 0.008(3) 0.006(3) -0.001(4)

loop_
_atom_type_symbol
_atom_type_description
_atom_type_scat_dispersion_real
_atom_type_scat_dispersion_imag
_atom_type_scat_source
C C 0.0033 0.0016 'International Tables Vol C Tables 4.2.6.8 and 6.1.1.4'
H H 0.0000 0.0000 'International Tables Vol C Tables 4.2.6.8 and 6.1.1.4'
Br Br -0.2901 2.4595 'International Tables Vol C Tables 4.2.6.8 and 6.1.1.4'
N N 0.0061 0.0033 'International Tables Vol C Tables 4.2.6.8 and 6.1.1.4'
O O 0.0106 0.0060 'International Tables Vol C Tables 4.2.6.8 and 6.1.1.4'
S S 0.1246 0.1234 'International Tables Vol C Tables 4.2.6.8 and 6.1.1.4'

loop_
_geom_angle_atom_site_label_1
_geom_angle_atom_site_label_2
_geom_angle_atom_site_label_3
_geom_angle
O1 S1 O2 119.4(3)
O1 S1 N1 107.5(3)
O1 S1 C19 107.8(3)
O2 S1 N1 105.9(2)
O2 S1 C19 108.7(3)
N1 S1 C19 106.9(2)
C1 N1 S1 116.0(3)
C1 N1 C12 104.5(4)
C12 N1 S1 116.4(4)
C2 C1 N1 126.7(6)
C10 C1 N1 109.8(5)
C10 C1 C2 123.3(4)
C1 C2 C3 125.6(5)
C1 C2 C7 116.4(6)
C3 C2 C7 118.0(6)
C2 C3 H3 119.5
C4 C3 C2 121.1(5)
C4 C3 H3 119.5
C3 C4 H4 119.1
C3 C4 C5 121.7(8)
C5 C4 H4 119.1
C4 C5 H5 120.5
C6 C5 C4 118.9(8)
C6 C5 H5 120.5
C5 C6 H6 118.9
C5 C6 C7 122.3(6)
C7 C6 H6 118.9
C6 C7 C2 117.8(7)
C8 C7 C2 119.9(6)
C8 C7 C6 122.3(6)
C7 C8 H8 119.1
C9 C8 C7 121.8(5)
C9 C8 H8 119.1
C8 C9 H9 120.8
C8 C9 C10 118.5(6)
C10 C9 H9 120.8
C1 C10 C9 119.8(6)
C1 C10 C11 111.7(5)
C9 C10 C11 128.5(6)
C10 C11 H11A 111.7
C10 C11 H11B 111.7
C10 C11 C12 100.1(5)
H11A C11 H11B 109.5
C12 C11 H11A 111.7
C12 C11 H11B 111.7
N1 C12 C11 105.0(4)
N1 C12 H12 109.8
N1 C12 C13 110.9(5)
C11 C12 H12 109.8
C13 C12 C11 111.5(4)
C13 C12 H12 109.8
C14 C13 C12 122.9(6)
C14 C13 C18 118.4(6)
C18 C13 C12 118.7(6)
C13 C14 H14 120.3
C15 C14 C13 119.4(7)
C15 C14 H14 120.3
C14 C15 H15 118.8
C16 C15 C14 122.5(8)
C16 C15 H15 118.8
C15 C16 H16 120.8
C15 C16 C17 118.3(7)
C17 C16 H16 120.8
C16 C17 H17 119.9
C18 C17 C16 120.3(8)
C18 C17 H17 119.9
C13 C18 H18 119.4
C17 C18 C13 121.2(8)
C17 C18 H18 119.4
C20 C19 S1 118.8(5)
C24 C19 S1 121.2(4)
C24 C19 C20 120.0(6)
C19 C20 H20 120.6
C21 C20 C19 118.8(7)
C21 C20 H20 120.6
C20 C21 H21 120.5
C22 C21 C20 119.0(6)
C22 C21 H21 120.5
C21 C22 Br1 118.4(5)
C21 C22 C23 123.7(7)
C23 C22 Br1 117.9(6)
C22 C23 H23 121.6
C22 C23 C24 116.8(6)
C24 C23 H23 121.6
C19 C24 C23 121.6(5)
C19 C24 H24 119.2
C23 C24 H24 119.2

loop_
_geom_bond_atom_site_label_1
_geom_bond_atom_site_label_2
_geom_bond_distance
Br1 C22 1.916(7)
S1 O1 1.430(5)
S1 O2 1.431(3)
S1 N1 1.663(4)
S1 C19 1.762(6)
N1 C1 1.455(6)
N1 C12 1.491(8)
C1 C2 1.396(8)
C1 C10 1.365(8)
C2 C3 1.414(9)
C2 C7 1.438(7)
C3 H3 0.9300
C3 C4 1.357(9)
C4 H4 0.9300
C4 C5 1.394(8)
C5 H5 0.9300
C5 C6 1.359(11)
C6 H6 0.9300
C6 C7 1.421(10)
C7 C8 1.398(10)
C8 H8 0.9300
C8 C9 1.376(8)
C9 H9 0.9300
C9 C10 1.422(7)
C10 C11 1.507(8)
C11 H11A 0.9700
C11 H11B 0.9700
C11 C12 1.555(8)
C12 H12 0.9800
C12 C13 1.519(8)
C13 C14 1.384(10)
C13 C18 1.387(8)
C14 H14 0.9300
C14 C15 1.377(9)
C15 H15 0.9300
C15 C16 1.356(10)
C16 H16 0.9300
C16 C17 1.386(12)
C17 H17 0.9300
C17 C18 1.369(9)
C18 H18 0.9300
C19 C20 1.406(7)
C19 C24 1.362(9)
C20 H20 0.9300
C20 C21 1.378(10)
C21 H21 0.9300
C21 C22 1.362(10)
C22 C23 1.370(8)
C23 H23 0.9300
C23 C24 1.383(9)
C24 H24 0.9300

loop_
_geom_torsion_atom_site_label_1
_geom_torsion_atom_site_label_2
_geom_torsion_atom_site_label_3
_geom_torsion_atom_site_label_4
_geom_torsion
Br1 C22 C23 C24 -178.7(4)
S1 N1 C1 C2 -74.4(7)
S1 N1 C1 C10 109.4(5)
S1 N1 C12 C11 -99.9(4)
S1 N1 C12 C13 139.6(4)
S1 C19 C20 C21 -177.3(4)
S1 C19 C24 C23 177.2(4)
O1 S1 N1 C1 65.3(5)
O1 S1 N1 C12 -171.1(4)
O1 S1 C19 C20 -31.4(5)
O1 S1 C19 C24 149.5(5)
O2 S1 N1 C1 -166.0(5)
O2 S1 N1 C12 -42.4(4)
O2 S1 C19 C20 -162.2(4)
O2 S1 C19 C24 18.6(6)
N1 S1 C19 C20 84.0(5)
N1 S1 C19 C24 -95.2(5)
N1 C1 C2 C3 -3.8(9)
N1 C1 C2 C7 177.1(5)
N1 C1 C10 C9 -179.1(4)
N1 C1 C10 C11 2.2(6)
N1 C12 C13 C14 5.9(7)
N1 C12 C13 C18 -175.4(4)
C1 N1 C12 C11 29.5(6)
C1 N1 C12 C13 -91.1(5)
C1 C2 C3 C4 -179.9(5)
C1 C2 C7 C6 -177.5(5)
C1 C2 C7 C8 4.7(8)
C1 C10 C11 C12 15.8(6)
C2 C1 C10 C9 4.5(8)
C2 C1 C10 C11 -174.2(5)
C2 C3 C4 C5 -2.3(9)
C2 C7 C8 C9 0.5(9)
C3 C2 C7 C6 3.3(8)
C3 C2 C7 C8 -174.5(6)
C3 C4 C5 C6 2.8(10)
C4 C5 C6 C7 -0.1(10)
C5 C6 C7 C2 -2.9(9)
C5 C6 C7 C8 174.9(6)
C6 C7 C8 C9 -177.2(6)
C7 C2 C3 C4 -0.8(9)
C7 C8 C9 C10 -3.4(9)
C8 C9 C10 C1 1.0(8)
C8 C9 C10 C11 179.5(5)
C9 C10 C11 C12 -162.8(5)
C10 C1 C2 C3 171.9(6)
C10 C1 C2 C7 -7.3(8)
C10 C11 C12 N1 -27.1(5)
C10 C11 C12 C13 93.0(5)
C11 C12 C13 C14 -110.7(6)
C11 C12 C13 C18 68.0(6)
C12 N1 C1 C2 156.0(5)
C12 N1 C1 C10 -20.2(6)
C12 C13 C14 C15 177.6(5)
C12 C13 C18 C17 -178.1(5)
C13 C14 C15 C16 1.0(10)
C14 C13 C18 C17 0.7(8)
C14 C15 C16 C17 -0.4(10)
C15 C16 C17 C18 -0.1(10)
C16 C17 C18 C13 -0.1(9)
C18 C13 C14 C15 -1.1(8)
C19 S1 N1 C1 -50.2(5)
C19 S1 N1 C12 73.4(4)
C19 C20 C21 C22 -1.0(9)
C20 C19 C24 C23 -2.0(9)
C20 C21 C22 Br1 178.7(4)
C20 C21 C22 C23 0.1(10)
C21 C22 C23 C24 -0.1(9)
C22 C23 C24 C19 1.1(9)
C24 C19 C20 C21 1.9(8)
